data_7057440
loop_
_publ_author_name
'Bonacorso, Helio G.'
'Rodrigues, Melissa B.'
'Iglesias, Bernardo A.'
'da Silveira, Carolina H.'
'Feitosa, Sarah C.'
'Rosa, Wilian C.'
'Martins, Marcos A. P.'
'Frizzo, Clarissa P.'
'Zanatta, Nilo'

_publ_section_title
;
 New
 2-(aryl/heteroaryl)-6-(morpholin-4-yl/pyrrolidin-1-yl)-(4-trifluoromethyl)quinolines:
 synthesis via Buchwald--Hartwig amination, photophysics, and biomolecular
 binding properties
;
_journal_issue 12
_journal_name_full 'New Journal of Chemistry'
_journal_page_first 10024
_journal_paper_doi 10.1039/C8NJ01120F
_journal_volume 42
_journal_year 2018
_chemical_absolute_configuration unk
_chemical_formula_moiety 'C12 H19 F3 N2'
_chemical_formula_sum 'C21 H19 F3 N2'
_chemical_formula_weight 356.38
_chemical_melting_point ?
_chemical_name_common 6-(pyrrolidin-1-yl)toluyl-quinoline
_chemical_name_systematic
;
        '6-(pyrrolidin-1-yl)-2-(p-tolyl)-4-(trifluoromethyl)quinoline'
;
_space_group_IT_number 19
_space_group_name_Hall 'P 2ac 2ab'
_space_group_name_H-M_alt 'P 21 21 21'
_symmetry_cell_setting orthorhombic
_symmetry_Int_Tables_number 19
_symmetry_space_group_name_Hall 'P 2ac 2ab'
_symmetry_space_group_name_H-M 'P 21 21 21'
_atom_sites_solution_hydrogens geom
_atom_sites_solution_primary direct
_atom_sites_solution_secondary difmap
_audit_conform_dict_location ftp://ftp.iucr.org/pub/cif_core.dic
_audit_conform_dict_name cif_core.dic
_audit_conform_dict_version 2.4.3
_audit_creation_date 2018-04-17T12:30:09-00:00
_audit_creation_method 'WinGX routine CIF_UPDATE'
_audit_update_record
;
2018-04-18 deposited with the CCDC.
2018-05-10 downloaded from the CCDC.
;
_cell_angle_alpha 90
_cell_angle_beta 90
_cell_angle_gamma 90
_cell_formula_units_Z 4
_cell_length_a 7.597(5)
_cell_length_b 10.743(5)
_cell_length_c 20.703(5)
_cell_measurement_reflns_used 9859
_cell_measurement_temperature 110(2)
_cell_measurement_theta_max 26.672
_cell_measurement_theta_min 2.7315
_cell_measurement_wavelength 0.71073
_cell_volume 1689.7(14)
_computing_cell_refinement 'BRUKER SAINT'
_computing_data_collection 'BRUKER APEX-III'
_computing_data_reduction 'BRUKER SOFTWARE'
_computing_molecular_graphics 'ORTEP-3 (Farrugia, 2000)'
_computing_publication_material 'SHELXL-97 (Sheldrick, 1997)'
_computing_structure_refinement 'SHELXL-2014/7 (Sheldrick, 2014)'
_computing_structure_solution 'SHELXT 2014/5 (Sheldrick, 2014)'
_diffrn_ambient_temperature 110(2)
_diffrn_detector_area_resol_mean none
_diffrn_measured_fraction_theta_full 0.999
_diffrn_measured_fraction_theta_max 0.998
_diffrn_measurement_device_type 'D8 VENTURE'
_diffrn_measurement_method 'phi and omega scans'
_diffrn_radiation_probe x-ray
_diffrn_radiation_type MoK\a
_diffrn_radiation_wavelength 0.71073
_diffrn_reflns_av_R_equivalents 0.0428
_diffrn_reflns_av_unetI/netI 0.019
_diffrn_reflns_Laue_measured_fraction_full 0.999
_diffrn_reflns_Laue_measured_fraction_max 0.998
_diffrn_reflns_limit_h_max 9
_diffrn_reflns_limit_h_min -9
_diffrn_reflns_limit_k_max 13
_diffrn_reflns_limit_k_min -13
_diffrn_reflns_limit_l_max 26
_diffrn_reflns_limit_l_min -26
_diffrn_reflns_number 57067
_diffrn_reflns_point_group_measured_fraction_full 0.999
_diffrn_reflns_point_group_measured_fraction_max 0.998
_diffrn_reflns_theta_full 25.242
_diffrn_reflns_theta_max 27.149
_diffrn_reflns_theta_min 2.733
_diffrn_source 'fine-focus sealed tube'
_diffrn_standards_number 0
_exptl_absorpt_coefficient_mu 0.106
_exptl_absorpt_correction_T_max 0.7455
_exptl_absorpt_correction_T_min 0.7241
_exptl_absorpt_correction_type gaussian
_exptl_absorpt_process_details XPREP
_exptl_crystal_colour yellow
_exptl_crystal_density_diffrn 1.401
_exptl_crystal_density_meas ?
_exptl_crystal_density_method 'not measured'
_exptl_crystal_description block
_exptl_crystal_F_000 744
_exptl_crystal_size_max 0.157
_exptl_crystal_size_mid 0.134
_exptl_crystal_size_min 0.055
_exptl_transmission_factor_max none
_exptl_transmission_factor_min none
_refine_diff_density_max 0.266
_refine_diff_density_min -0.249
_refine_diff_density_rms 0.046
_refine_ls_abs_structure_details
;
 Flack x determined using 1344 quotients [(I+)-(I-)]/[(I+)+(I-)]
 (Parsons, Flack and Wagner, Acta Cryst. B69 (2013) 249-259).
;
_refine_ls_abs_structure_Flack 0.08(15)
_refine_ls_extinction_method none
_refine_ls_goodness_of_fit_ref 1.058
_refine_ls_hydrogen_treatment constr
_refine_ls_matrix_type full
_refine_ls_number_constraints 0
_refine_ls_number_parameters 235
_refine_ls_number_reflns 3738
_refine_ls_number_restraints 0
_refine_ls_restrained_S_all 1.058
_refine_ls_R_factor_all 0.0424
_refine_ls_R_factor_gt 0.0355
_refine_ls_shift/su_max 0
_refine_ls_shift/su_mean 0
_refine_ls_structure_factor_coef Fsqd
_refine_ls_weighting_details 'w=1/[\s^2^(Fo^2^)+(0.0467P)^2^+0.5543P] where P=(Fo^2^+2Fc^2^)/3'
_refine_ls_weighting_scheme calc
_refine_ls_wR_factor_gt 0.085
_refine_ls_wR_factor_ref 0.0883
_reflns_Friedel_coverage 0.736
_reflns_Friedel_fraction_full 1
_reflns_Friedel_fraction_max 0.998
_reflns_number_gt 3385
_reflns_number_total 3738
_reflns_threshold_expression 'I > 2\s(I)'
_cod_data_source_file c8nj01120f2.cif
_cod_data_source_block shelx
_cod_depositor_comments
;
The following automatic conversions were performed:

'_chemical_melting_point' value 'none' was changed to '?' - the value
is undefined or not given.

'_exptl_crystal_density_meas' value 'none' was changed to '?' - the
value is perceived as not measured.

Automatic conversion script
Id: cif_fix_values 4973 2017-02-22 13:04:09Z antanas 

 Adding full bibliography for 7057440.cif.
;
_cod_database_code 7057440
_shelx_estimated_absorpt_t_min 0.984
_shelx_estimated_absorpt_t_max 0.994

loop_
_symmetry_equiv_pos_as_xyz
'x, y, z'
'-x+1/2, -y, z+1/2'
'x+1/2, -y+1/2, -z'
'-x, y+1/2, -z+1/2'

loop_
_atom_site_label
_atom_site_type_symbol
_atom_site_fract_x
_atom_site_fract_y
_atom_site_fract_z
_atom_site_U_iso_or_equiv
_atom_site_adp_type
_atom_site_occupancy
_atom_site_site_symmetry_order
_atom_site_calc_flag
_atom_site_refinement_flags_posn
_atom_site_refinement_flags_adp
F43 F -0.34221(18) 1.28060(13) 0.92593(7) 0.0275(3) Uani 1 1 d . .
F42 F -0.46554(19) 1.15960(14) 0.99567(6) 0.0258(3) Uani 1 1 d . .
F44 F -0.62145(19) 1.29191(13) 0.94309(7) 0.0271(3) Uani 1 1 d . .
N1 N -0.5916(2) 0.93975(17) 0.78989(8) 0.0157(4) Uani 1 1 d . .
N61 N 0.0321(2) 0.89137(17) 0.92825(9) 0.0179(4) Uani 1 1 d . .
C21 C -0.8669(3) 1.0368(2) 0.76185(10) 0.0155(4) Uani 1 1 d . .
C6 C -0.1225(3) 0.9065(2) 0.89568(10) 0.0154(4) Uani 1 1 d . .
C5 C -0.2359(3) 1.0049(2) 0.90910(10) 0.0152(4) Uani 1 1 d . .
H5 H -0.206552 1.061845 0.941151 0.018 Uiso 1 1 calc R U
C2 C -0.7029(3) 1.0321(2) 0.80098(10) 0.0156(4) Uani 1 1 d . .
C3 C -0.6682(3) 1.1237(2) 0.84872(10) 0.0163(4) Uani 1 1 d . .
H3 H -0.747616 1.188328 0.855292 0.02 Uiso 1 1 calc R U
C65 C 0.1522(3) 0.7872(2) 0.91797(11) 0.0181(4) Uani 1 1 d . .
H65A H 0.192025 0.784244 0.873483 0.022 Uiso 1 1 calc R U
H65B H 0.096129 0.708746 0.928678 0.022 Uiso 1 1 calc R U
C26 C -1.0087(3) 1.1128(2) 0.77879(11) 0.0182(5) Uani 1 1 d . .
H26 H -0.999771 1.163607 0.815008 0.022 Uiso 1 1 calc R U
C4A C -0.3946(3) 1.01914(19) 0.87470(10) 0.0140(4) Uani 1 1 d . .
C62 C 0.0847(3) 0.9704(2) 0.98216(11) 0.0178(4) Uani 1 1 d . .
H62A H -0.01442 0.987453 1.010345 0.021 Uiso 1 1 calc R U
H62B H 0.132735 1.048694 0.966849 0.021 Uiso 1 1 calc R U
C8A C -0.4408(3) 0.9332(2) 0.82525(10) 0.0154(4) Uani 1 1 d . .
C7 C -0.1697(3) 0.8203(2) 0.84602(11) 0.0175(5) Uani 1 1 d . .
H7 H -0.095064 0.754125 0.836527 0.021 Uiso 1 1 calc R U
C8 C -0.3226(3) 0.8339(2) 0.81244(10) 0.0171(5) Uani 1 1 d . .
H8 H -0.350318 0.77665 0.780309 0.021 Uiso 1 1 calc R U
C24 C -1.1810(3) 1.0380(2) 0.68882(11) 0.0197(5) Uani 1 1 d . .
C25 C -1.1618(3) 1.1140(2) 0.74284(11) 0.0190(5) Uani 1 1 d . .
H25 H -1.253535 1.16641 0.754908 0.023 Uiso 1 1 calc R U
C41 C -0.4871(3) 1.2114(2) 0.93692(11) 0.0187(5) Uani 1 1 d . .
C22 C -0.8842(3) 0.9628(2) 0.70643(11) 0.0197(5) Uani 1 1 d . .
H22 H -0.791526 0.912049 0.693476 0.024 Uiso 1 1 calc R U
C4 C -0.5182(3) 1.11696(19) 0.88506(10) 0.0153(4) Uani 1 1 d . .
C23 C -1.0384(3) 0.9648(2) 0.67089(11) 0.0215(5) Uani 1 1 d . .
H23 H -1.046776 0.915823 0.633985 0.026 Uiso 1 1 calc R U
C27 C -1.3521(3) 1.0357(2) 0.65179(12) 0.0253(5) Uani 1 1 d . .
H27A H -1.434103 1.092159 0.671439 0.038 Uiso 1 1 calc R U
H27B H -1.331154 1.060458 0.607908 0.038 Uiso 1 1 calc R U
H27C H -1.399869 0.952969 0.652483 0.038 Uiso 1 1 calc R U
C64 C 0.3054(3) 0.8144(2) 0.96384(12) 0.0217(5) Uani 1 1 d . .
H64A H 0.353159 0.737918 0.981466 0.026 Uiso 1 1 calc R U
H64B H 0.398483 0.859113 0.941701 0.026 Uiso 1 1 calc R U
C63 C 0.2245(3) 0.8944(2) 1.01703(12) 0.0236(5) Uani 1 1 d . .
H63A H 0.172212 0.842881 1.050389 0.028 Uiso 1 1 calc R U
H63B H 0.312359 0.948088 1.036498 0.028 Uiso 1 1 calc R U

loop_
_atom_site_aniso_label
_atom_site_aniso_U_11
_atom_site_aniso_U_22
_atom_site_aniso_U_33
_atom_site_aniso_U_23
_atom_site_aniso_U_13
_atom_site_aniso_U_12
F43 0.0251(7) 0.0205(7) 0.0369(8) -0.0086(6) 0.0002(6) -0.0056(6)
F42 0.0312(8) 0.0307(7) 0.0156(7) -0.0060(6) -0.0023(6) 0.0049(6)
F44 0.0245(7) 0.0232(7) 0.0335(8) -0.0124(6) -0.0047(6) 0.0093(6)
N1 0.0180(9) 0.0148(9) 0.0143(8) -0.0002(7) 0.0025(7) -0.0019(7)
N61 0.0184(9) 0.0176(9) 0.0175(9) -0.0042(8) -0.0003(8) 0.0050(8)
C21 0.0164(10) 0.0153(10) 0.0147(10) 0.0040(8) 0.0011(8) -0.0027(9)
C6 0.0162(10) 0.0171(10) 0.0130(9) 0.0012(8) 0.0030(8) 0.0009(9)
C5 0.0174(10) 0.0135(10) 0.0147(10) -0.0020(8) 0.0019(8) -0.0005(8)
C2 0.0170(10) 0.0150(10) 0.0149(10) 0.0033(8) 0.0015(8) -0.0024(9)
C3 0.0174(11) 0.0136(9) 0.0180(10) -0.0008(8) 0.0018(9) 0.0012(8)
C65 0.0175(11) 0.0174(10) 0.0193(10) -0.0016(9) 0.0021(9) 0.0037(9)
C26 0.0205(11) 0.0181(11) 0.0159(10) 0.0007(9) 0.0022(9) -0.0033(9)
C4A 0.0166(10) 0.0133(10) 0.0121(9) 0.0016(8) 0.0041(8) -0.0010(8)
C62 0.0184(10) 0.0184(11) 0.0168(10) -0.0033(9) -0.0011(9) 0.0000(9)
C8A 0.0187(11) 0.0151(10) 0.0123(10) 0.0010(8) 0.0030(8) -0.0010(8)
C7 0.0204(11) 0.0145(10) 0.0175(10) -0.0013(8) 0.0035(9) 0.0032(9)
C8 0.0226(12) 0.0148(10) 0.0141(10) -0.0034(8) 0.0001(8) -0.0001(9)
C24 0.0204(11) 0.0203(11) 0.0184(11) 0.0078(9) -0.0022(9) -0.0063(9)
C25 0.0169(11) 0.0190(11) 0.0210(11) 0.0041(9) 0.0012(9) -0.0001(9)
C41 0.0170(11) 0.0179(10) 0.0213(11) -0.0038(9) -0.0008(9) 0.0019(9)
C22 0.0200(11) 0.0185(11) 0.0204(11) 0.0007(9) 0.0000(9) -0.0002(9)
C4 0.0179(11) 0.0133(10) 0.0147(10) 0.0003(8) 0.0037(8) -0.0009(9)
C23 0.0274(12) 0.0203(11) 0.0169(11) -0.0014(9) -0.0024(9) -0.0047(10)
C27 0.0228(12) 0.0283(12) 0.0249(12) 0.0024(10) -0.0063(10) -0.0056(11)
C64 0.0176(11) 0.0217(12) 0.0258(12) 0.0007(9) -0.0012(9) 0.0025(9)
C63 0.0207(12) 0.0259(12) 0.0241(12) -0.0032(10) -0.0049(10) 0.0006(10)

loop_
_atom_type_symbol
_atom_type_description
_atom_type_scat_dispersion_real
_atom_type_scat_dispersion_imag
_atom_type_scat_source
C C 0.0033 0.0016 'International Tables Vol C Tables 4.2.6.8 and 6.1.1.4'
H H 0 0 'International Tables Vol C Tables 4.2.6.8 and 6.1.1.4'
N N 0.0061 0.0033 'International Tables Vol C Tables 4.2.6.8 and 6.1.1.4'
F F 0.0171 0.0103 'International Tables Vol C Tables 4.2.6.8 and 6.1.1.4'

loop_
_geom_angle_atom_site_label_1
_geom_angle_atom_site_label_2
_geom_angle_atom_site_label_3
_geom_angle
C2 N1 C8A 118.90(19)
C6 N61 C62 123.02(18)
C6 N61 C65 123.87(19)
C62 N61 C65 112.77(18)
C26 C21 C22 117.7(2)
C26 C21 C2 121.96(19)
C22 C21 C2 120.3(2)
N61 C6 C5 121.6(2)
N61 C6 C7 119.6(2)
C5 C6 C7 118.7(2)
C6 C5 C4A 120.8(2)
N1 C2 C3 121.5(2)
N1 C2 C21 117.80(19)
C3 C2 C21 120.74(19)
C4 C3 C2 120.1(2)
N61 C65 C64 103.78(18)
C25 C26 C21 121.3(2)
C5 C4A C8A 120.28(19)
C5 C4A C4 124.61(19)
C8A C4A C4 115.11(19)
N61 C62 C63 103.97(18)
N1 C8A C8 118.1(2)
N1 C8A C4A 124.1(2)
C8 C8A C4A 117.8(2)
C8 C7 C6 120.8(2)
C7 C8 C8A 121.7(2)
C23 C24 C25 117.7(2)
C23 C24 C27 121.8(2)
C25 C24 C27 120.5(2)
C26 C25 C24 121.0(2)
F44 C41 F43 106.35(18)
F44 C41 F42 105.79(17)
F43 C41 F42 106.33(18)
F44 C41 C4 112.61(19)
F43 C41 C4 112.47(18)
F42 C41 C4 112.75(18)
C23 C22 C21 120.4(2)
C3 C4 C4A 120.33(19)
C3 C4 C41 119.39(19)
C4A C4 C41 120.3(2)
C22 C23 C24 121.8(2)
C63 C64 C65 104.45(18)
C62 C63 C64 103.93(19)

loop_
_geom_bond_atom_site_label_1
_geom_bond_atom_site_label_2
_geom_bond_distance
F43 C41 1.347(3)
F42 C41 1.348(3)
F44 C41 1.344(3)
N1 C2 1.323(3)
N1 C8A 1.361(3)
N61 C6 1.364(3)
N61 C62 1.458(3)
N61 C65 1.459(3)
C21 C26 1.396(3)
C21 C22 1.402(3)
C21 C2 1.487(3)
C6 C5 1.392(3)
C6 C7 1.429(3)
C5 C4A 1.409(3)
C2 C3 1.420(3)
C3 C4 1.368(3)
C65 C64 1.530(3)
C26 C25 1.381(3)
C4A C8A 1.423(3)
C4A C4 1.425(3)
C62 C63 1.522(3)
C8A C8 1.419(3)
C7 C8 1.362(3)
C24 C23 1.389(4)
C24 C25 1.392(3)
C24 C27 1.509(3)
C41 C4 1.496(3)
C22 C23 1.383(3)
C64 C63 1.526(3)
